data_4132440
loop_
_publ_author_name
'DeGayner, Jordan A.'
'Wang, Kunyu'
'Harris, T. David'

_publ_section_title
;
 A Ferric Semiquinoid Single-Chain Magnet via Thermally-Switchable
 Metal-Ligand Electron Transfer.
;
_journal_issue 21
_journal_name_full 'Journal of the American Chemical Society'
_journal_page_first 6550
_journal_page_last 6553
_journal_paper_doi 10.1021/jacs.8b03949
_journal_volume 140
_journal_year 2018
_chemical_formula_moiety '0.5(C12 Cl8 Fe2 O8), 2(C4 H12 N)'
_chemical_formula_sum 'C14 H24 Cl4 Fe N2 O4'
_chemical_formula_weight 482.00
_space_group_crystal_system monoclinic
_space_group_IT_number 15
_space_group_name_Hall '-C 2yc'
_space_group_name_H-M_alt 'C 1 2/c 1'
_atom_sites_solution_hydrogens geom
_atom_sites_solution_primary dual
_audit_creation_date 2018-04-11
_audit_creation_method
;
Olex2 1.2
(compiled 2018.04.03 svn.r3497 for OlexSys, GUI svn.r5486)
;
_cell_angle_alpha 90
_cell_angle_beta 104.871(10)
_cell_angle_gamma 90
_cell_formula_units_Z 4
_cell_length_a 16.183(3)
_cell_length_b 9.4935(16)
_cell_length_c 13.961(2)
_cell_measurement_reflns_used 2563
_cell_measurement_temperature 250
_cell_measurement_theta_max 34.22
_cell_measurement_theta_min 2.79
_cell_volume 2073.0(6)
_computing_cell_refinement 'SAINT V8.34A (Bruker, 2013)'
_computing_data_collection 'APEX2 V2014.11-0 (Bruker, 2014)'
_computing_data_reduction 'Bruker SAINT'
_computing_molecular_graphics 'Olex2 (Dolomanov et al., 2009)'
_computing_publication_material 'Olex2 (Dolomanov et al., 2009)'
_computing_structure_refinement 'ShelXL (Sheldrick, 2015)'
_computing_structure_solution 'ShelXT (Sheldrick, 2015)'
_diffrn_ambient_temperature 250.08
_diffrn_detector_area_resol_mean 8
_diffrn_measured_fraction_theta_full 0.987
_diffrn_measured_fraction_theta_max 0.977
_diffrn_measurement_device_type 'Bruker Kappa APEX CCD area detector'
_diffrn_measurement_method '\w and \f scans'
_diffrn_radiation_monochromator 'QuazarTM optics'
_diffrn_radiation_type MoK\a
_diffrn_radiation_wavelength 0.71073
_diffrn_reflns_av_R_equivalents 0.0570
_diffrn_reflns_av_unetI/netI 0.0644
_diffrn_reflns_Laue_measured_fraction_full 0.987
_diffrn_reflns_Laue_measured_fraction_max 0.977
_diffrn_reflns_limit_h_max 19
_diffrn_reflns_limit_h_min -19
_diffrn_reflns_limit_k_max 11
_diffrn_reflns_limit_k_min -11
_diffrn_reflns_limit_l_max 16
_diffrn_reflns_limit_l_min -10
_diffrn_reflns_number 5682
_diffrn_reflns_point_group_measured_fraction_full 0.987
_diffrn_reflns_point_group_measured_fraction_max 0.977
_diffrn_reflns_theta_full 25.242
_diffrn_reflns_theta_max 25.461
_diffrn_reflns_theta_min 2.510
_diffrn_source microsource
_exptl_absorpt_coefficient_mu 1.263
_exptl_absorpt_correction_T_max 0.7452
_exptl_absorpt_correction_T_min 0.4973
_exptl_absorpt_correction_type multi-scan
_exptl_absorpt_process_details 'SADABS-2014/5 (Bruker,2014/5) was used for absorption correction.'
_exptl_crystal_colour 'clear dark brown'
_exptl_crystal_colour_lustre clear
_exptl_crystal_colour_modifier dark
_exptl_crystal_colour_primary brown
_exptl_crystal_density_diffrn 1.544
_exptl_crystal_description plate
_exptl_crystal_F_000 992
_exptl_crystal_size_max 0.334
_exptl_crystal_size_mid 0.058
_exptl_crystal_size_min 0.042
_refine_diff_density_max 0.778
_refine_diff_density_min -0.438
_refine_diff_density_rms 0.111
_refine_ls_extinction_method none
_refine_ls_goodness_of_fit_ref 1.032
_refine_ls_hydrogen_treatment constr
_refine_ls_matrix_type full
_refine_ls_number_parameters 118
_refine_ls_number_reflns 1886
_refine_ls_number_restraints 0
_refine_ls_restrained_S_all 1.032
_refine_ls_R_factor_all 0.0946
_refine_ls_R_factor_gt 0.0727
_refine_ls_shift/su_max 0.000
_refine_ls_shift/su_mean 0.000
_refine_ls_structure_factor_coef Fsqd
_refine_ls_weighting_details 'w=1/[\s^2^(Fo^2^)+(0.0906P)^2^+17.8996P] where P=(Fo^2^+2Fc^2^)/3'
_refine_ls_weighting_scheme calc
_refine_ls_wR_factor_gt 0.1927
_refine_ls_wR_factor_ref 0.2055
_reflns_Friedel_coverage 0.000
_reflns_number_gt 1371
_reflns_number_total 1886
_reflns_threshold_expression 'I > 2\s(I)'
_cod_data_source_file ja8b03949_si_001.cif
_cod_data_source_block nme4fecl2ca_250k
_cod_original_cell_volume 2073.1(6)
_cod_database_code 4132440
_shelx_shelxl_version_number 2014/7
_shelx_space_group_comment
;
The symmetry employed for this shelxl refinement is uniquely defined
by the following loop, which should always be used as a source of
symmetry information in preference to the above space-group names.
They are only intended as comments.
;
_olex2_refinement_description
;
1. Fixed Uiso
 At 1.5 times of:
  All C(H,H,H) groups
2.a Idealised Me refined as rotating group:
 C4(H4a,H4b,H4c), C5(H5a,H5b,H5c), C6(H6a,H6b,H6c), C7(H7a,H7b,H7c)
;
_olex2_submission_original_sample_id (NMe4)2LFeCl2_250K
_olex2_submission_special_instructions 'No special instructions were received'

loop_
_space_group_symop_operation_xyz
'x, y, z'
'-x, y, -z+1/2'
'x+1/2, y+1/2, z'
'-x+1/2, y+1/2, -z+1/2'
'-x, -y, -z'
'x, -y, z-1/2'
'-x+1/2, -y+1/2, -z'
'x+1/2, -y+1/2, z-1/2'

loop_
_atom_site_label
_atom_site_type_symbol
_atom_site_fract_x
_atom_site_fract_y
_atom_site_fract_z
_atom_site_U_iso_or_equiv
_atom_site_adp_type
_atom_site_occupancy
_atom_site_site_symmetry_order
_atom_site_calc_flag
_atom_site_refinement_flags_posn
_atom_site_refinement_flags_adp
_atom_site_refinement_flags_occupancy
Fe1 Fe 0.5000 0.29128(15) 0.2500 0.0377(4) Uani 1 2 d S T P
Cl1 Cl 0.33898(13) 0.3218(2) 0.51501(15) 0.0631(6) Uani 1 1 d . . .
Cl2 Cl 0.40363(12) 0.1237(2) 0.15078(13) 0.0549(6) Uani 1 1 d . . .
O1 O 0.4269(3) 0.3204(5) 0.3525(3) 0.0435(11) Uani 1 1 d . . .
O2 O 0.4350(3) 0.5361(5) 0.6572(3) 0.0432(11) Uani 1 1 d . . .
C1 C 0.4589(4) 0.4016(7) 0.4245(4) 0.0339(14) Uani 1 1 d . . .
C2 C 0.4264(4) 0.4170(7) 0.5066(5) 0.0399(15) Uani 1 1 d . . .
C3 C 0.4623(4) 0.5156(7) 0.5827(5) 0.0378(14) Uani 1 1 d . . .
N1 N 0.3393(4) 0.8501(7) 0.3428(4) 0.0483(15) Uani 1 1 d . . .
C4 C 0.3199(7) 0.7260(11) 0.3987(7) 0.079(3) Uani 1 1 d . . .
H4A H 0.2585 0.7119 0.3831 0.119 Uiso 1 1 calc GR . .
H4B H 0.3416 0.7427 0.4693 0.119 Uiso 1 1 calc GR . .
H4C H 0.3469 0.6428 0.3802 0.119 Uiso 1 1 calc GR . .
C5 C 0.4344(7) 0.8650(15) 0.3646(10) 0.115(5) Uani 1 1 d . . .
H5A H 0.4590 0.8594 0.4356 0.172 Uiso 1 1 calc GR . .
H5B H 0.4484 0.9554 0.3404 0.172 Uiso 1 1 calc GR . .
H5C H 0.4574 0.7900 0.3320 0.172 Uiso 1 1 calc GR . .
C6 C 0.3013(9) 0.8273(13) 0.2376(7) 0.105(5) Uani 1 1 d . . .
H6A H 0.3296 0.7489 0.2147 0.158 Uiso 1 1 calc GR . .
H6B H 0.3079 0.9116 0.2010 0.158 Uiso 1 1 calc GR . .
H6C H 0.2409 0.8061 0.2270 0.158 Uiso 1 1 calc GR . .
C7 C 0.3090(13) 0.9783(13) 0.3767(10) 0.142(7) Uani 1 1 d . . .
H7A H 0.2479 0.9712 0.3697 0.213 Uiso 1 1 calc GR . .
H7B H 0.3204 1.0568 0.3375 0.213 Uiso 1 1 calc GR . .
H7C H 0.3381 0.9934 0.4459 0.213 Uiso 1 1 calc GR . .

loop_
_atom_site_aniso_label
_atom_site_aniso_U_11
_atom_site_aniso_U_22
_atom_site_aniso_U_33
_atom_site_aniso_U_23
_atom_site_aniso_U_13
_atom_site_aniso_U_12
Fe1 0.0336(7) 0.0498(8) 0.0302(7) 0.000 0.0089(5) 0.000
Cl1 0.0583(12) 0.0825(15) 0.0569(12) -0.0205(10) 0.0301(9) -0.0328(10)
Cl2 0.0488(11) 0.0661(12) 0.0439(10) -0.0035(9) 0.0013(8) -0.0067(9)
O1 0.039(3) 0.056(3) 0.037(2) -0.007(2) 0.014(2) -0.006(2)
O2 0.037(2) 0.059(3) 0.037(2) -0.011(2) 0.015(2) -0.009(2)
C1 0.027(3) 0.041(3) 0.033(3) 0.001(3) 0.007(3) 0.004(3)
C2 0.034(3) 0.050(4) 0.038(4) -0.004(3) 0.013(3) -0.004(3)
C3 0.037(3) 0.044(4) 0.033(3) -0.001(3) 0.008(3) 0.000(3)
N1 0.041(3) 0.056(4) 0.045(3) -0.001(3) 0.007(3) -0.004(3)
C4 0.080(7) 0.092(7) 0.063(6) 0.021(5) 0.014(5) -0.014(6)
C5 0.053(6) 0.154(12) 0.126(10) 0.063(9) 0.004(6) -0.018(7)
C6 0.148(12) 0.119(10) 0.041(5) 0.005(5) 0.008(6) -0.051(8)
C7 0.25(2) 0.072(8) 0.092(9) 0.000(7) 0.031(10) 0.055(10)

loop_
_atom_type_symbol
_atom_type_description
_atom_type_scat_dispersion_real
_atom_type_scat_dispersion_imag
_atom_type_scat_source
C C 0.0033 0.0016 'International Tables Vol C Tables 4.2.6.8 and 6.1.1.4'
H H 0.0000 0.0000 'International Tables Vol C Tables 4.2.6.8 and 6.1.1.4'
Cl Cl 0.1484 0.1585 'International Tables Vol C Tables 4.2.6.8 and 6.1.1.4'
Fe Fe 0.3463 0.8444 'International Tables Vol C Tables 4.2.6.8 and 6.1.1.4'
N N 0.0061 0.0033 'International Tables Vol C Tables 4.2.6.8 and 6.1.1.4'
O O 0.0106 0.0060 'International Tables Vol C Tables 4.2.6.8 and 6.1.1.4'

loop_
_geom_angle_atom_site_label_1
_geom_angle_atom_site_label_2
_geom_angle_atom_site_label_3
_geom_angle
_geom_angle_site_symmetry_1
_geom_angle_site_symmetry_3
Cl2 Fe1 Cl2 97.09(11) 2_655 .
O1 Fe1 Cl2 94.85(14) . .
O1 Fe1 Cl2 95.17(14) 2_655 .
O1 Fe1 Cl2 95.17(14) . 2_655
O1 Fe1 Cl2 94.85(14) 2_655 2_655
O1 Fe1 O1 164.8(3) . 2_655
O1 Fe1 O2 76.48(17) . 5_666
O1 Fe1 O2 76.48(17) 2_655 6_565
O1 Fe1 O2 92.06(18) 2_655 5_666
O1 Fe1 O2 92.06(17) . 6_565
O2 Fe1 Cl2 90.71(14) 6_565 .
O2 Fe1 Cl2 168.86(13) 5_666 .
O2 Fe1 Cl2 168.87(13) 6_565 2_655
O2 Fe1 Cl2 90.71(14) 5_666 2_655
O2 Fe1 O2 82.7(3) 5_666 6_565
C1 O1 Fe1 115.8(4) . .
C3 O2 Fe1 113.1(4) . 5_666
O1 C1 C2 123.7(6) . .
O1 C1 C3 116.1(5) . 5_666
C2 C1 C3 120.1(6) . 5_666
C1 C2 Cl1 119.9(5) . .
C1 C2 C3 121.2(6) . .
C3 C2 Cl1 118.9(5) . .
O2 C3 C1 117.2(6) . 5_666
O2 C3 C2 124.2(6) . .
C2 C3 C1 118.6(6) . 5_666
C4 N1 C5 108.2(7) . .
C6 N1 C4 108.7(7) . .
C6 N1 C5 111.5(9) . .
C7 N1 C4 111.1(9) . .
C7 N1 C5 105.8(11) . .
C7 N1 C6 111.5(9) . .

loop_
_geom_bond_atom_site_label_1
_geom_bond_atom_site_label_2
_geom_bond_distance
_geom_bond_site_symmetry_2
Fe1 Cl2 2.402(2) .
Fe1 Cl2 2.402(2) 2_655
Fe1 O1 2.096(5) 2_655
Fe1 O1 2.096(5) .
Fe1 O2 2.184(5) 5_666
Fe1 O2 2.184(5) 6_565
Cl1 C2 1.707(7) .
O1 C1 1.267(8) .
O2 Fe1 2.184(5) 5_666
O2 C3 1.245(7) .
C1 C2 1.387(9) .
C1 C3 1.523(9) 5_666
C2 C3 1.423(9) .
C3 C1 1.523(9) 5_666
N1 C4 1.490(11) .
N1 C5 1.497(12) .
N1 C6 1.456(11) .
N1 C7 1.438(13) .
